data_7719294
loop_
_publ_author_name
'Ie, Thomas S.'
'Nathan, Siddhartha S.'
'Rondinelli, James M.'
'Kanatzidis, Mercouri G.'

_publ_section_title
;
 Mixed-anion chalcogenide-halide semiconductors
 A<sub>2</sub>BaTaS<sub>4</sub>Cl (A = K, Rb, Cs) and
 K<sub>2</sub>BaNbS<sub>4</sub>Cl.
;
_journal_issue 36
_journal_name_full 'Dalton transactions (Cambridge, England : 2003)'
_journal_page_first 13588
_journal_page_last 13597
_journal_paper_doi 10.1039/d5dt01676b
_journal_volume 54
_journal_year 2025
_chemical_formula_moiety 'Ba1 Cl Cs2 S4 Ta'
_chemical_formula_sum 'Ba Cl Cs2 S4 Ta'
_chemical_formula_weight 747.80
_space_group_crystal_system orthorhombic
_space_group_IT_number 72
_space_group_name_Hall '-I 2 2c'
_space_group_name_H-M_alt 'I b a m'
_atom_sites_solution_primary dual
_audit_creation_date 2025-01-16
_audit_creation_method
;
Olex2 1.5
(compiled 2024.02.16 svn.r378c4104 for OlexSys, GUI svn.r6928)
;
_audit_update_record
;
2025-07-13 deposited with the CCDC.	2025-08-15 downloaded from the CCDC.
;
_cell_angle_alpha 90
_cell_angle_beta 90
_cell_angle_gamma 90
_cell_formula_units_Z 16
_cell_length_a 12.7216(2)
_cell_length_b 25.4311(4)
_cell_length_c 14.1934(3)
_cell_measurement_reflns_used 16793
_cell_measurement_temperature 101(2)
_cell_measurement_theta_max 33.5710
_cell_measurement_theta_min 2.8550
_cell_volume 4591.91(14)
_computing_cell_refinement 'CrysAlisPro 1.171.43.70a (Rigaku OD, 2023)'
_computing_data_collection 'CrysAlisPro system (CCD 43.136a 64-bit (release 23-08-2024))'
_computing_data_reduction 'CrysAlisPro 1.171.43.70a (Rigaku OD, 2023)'
_computing_molecular_graphics 'Olex2 1.5 (Dolomanov et al., 2009)'
_computing_publication_material 'Olex2 1.5 (Dolomanov et al., 2009)'
_computing_structure_refinement 'SHELXL 2018/3 (Sheldrick, 2015)'
_computing_structure_solution 'SHELXT  (Sheldrick, 2015)'
_diffrn_ambient_environment N~2~
_diffrn_ambient_temperature 101(2)
_diffrn_detector 'Hybrid Pixel Array Detector'
_diffrn_detector_area_resol_mean 10.0000
_diffrn_detector_type HyPix
_diffrn_measured_fraction_theta_full 0.998
_diffrn_measured_fraction_theta_max 0.908
_diffrn_measurement_details
;
List of Runs (angles in degrees, time in seconds):

  # Type    Start    End  Width  t~exp~   \w     \q     \k     \f   Frames
#--------------------------------------------------------------------------
  1  \w    -10.00  98.00   0.50  100.00    --   17.62  23.00-107.00  216
  2  \w    -10.00  98.00   0.50  100.00    --   17.62  23.00-107.00  216
  3  \w     42.00  96.00   0.50  100.00    --   17.62 178.00 -30.00  108
  4  \w     10.00  67.00   0.50  100.00    --   17.62-120.00  18.00  114
  5  \w     42.00  96.00   0.50  100.00    --   17.62 178.00  60.00  108
  6  \w     42.00  96.00   0.50  100.00    --   17.62 178.00   0.00  108
  7  \w    -96.00 -41.00   0.50  100.00    --  -18.41-178.00  90.00  110
  8  \w    -63.00 -38.00   0.50  100.00    --   17.62 -23.00  88.00   50
;
_diffrn_measurement_device 'four-circle diffractometer'
_diffrn_measurement_device_type 'XtaLAB Synergy, Single source at offset/far, HyPix'
_diffrn_measurement_method '\w scans'
_diffrn_orient_matrix_type 'CrysAlisPro convention (1999,Acta A55,543-557)'
_diffrn_orient_matrix_UB_11 -0.0277194000
_diffrn_orient_matrix_UB_12 0.0226549000
_diffrn_orient_matrix_UB_13 0.0152741000
_diffrn_orient_matrix_UB_21 -0.0479068000
_diffrn_orient_matrix_UB_22 -0.0142407000
_diffrn_orient_matrix_UB_23 -0.0020238000
_diffrn_orient_matrix_UB_31 0.0068608000
_diffrn_orient_matrix_UB_32 -0.0078895000
_diffrn_orient_matrix_UB_33 0.0475113000
_diffrn_radiation_monochromator mirror
_diffrn_radiation_probe x-ray
_diffrn_radiation_type 'Mo K\a'
_diffrn_radiation_wavelength 0.71073
_diffrn_reflns_av_R_equivalents 0.0325
_diffrn_reflns_av_unetI/netI 0.0188
_diffrn_reflns_Laue_measured_fraction_full 0.998
_diffrn_reflns_Laue_measured_fraction_max 0.908
_diffrn_reflns_limit_h_max 19
_diffrn_reflns_limit_h_min -18
_diffrn_reflns_limit_k_max 36
_diffrn_reflns_limit_k_min -38
_diffrn_reflns_limit_l_max 20
_diffrn_reflns_limit_l_min -13
_diffrn_reflns_number 38084
_diffrn_reflns_point_group_measured_fraction_full 0.998
_diffrn_reflns_point_group_measured_fraction_max 0.908
_diffrn_reflns_theta_full 25.242
_diffrn_reflns_theta_max 33.614
_diffrn_reflns_theta_min 2.681
_diffrn_source 'micro-focus sealed X-ray tube'
_diffrn_source_type 'PhotonJet (Mo) X-ray Source'
_exptl_absorpt_coefficient_mu 20.076
_exptl_absorpt_correction_T_max 0.737
_exptl_absorpt_correction_T_min 0.407
_exptl_absorpt_correction_type gaussian
_exptl_absorpt_process_details
;
CrysAlisPro 1.171.43.70a (Rigaku Oxford Diffraction, 2023)
Numerical absorption correction based on gaussian integration over
a multifaceted crystal model
Empirical absorption correction using spherical harmonics,
implemented in SCALE3 ABSPACK scaling algorithm.
;
_exptl_crystal_colour 'clear colourless'
_exptl_crystal_colour_primary yellow
_exptl_crystal_density_diffrn 4.327
_exptl_crystal_description block
_exptl_crystal_F_000 5120
_exptl_crystal_recrystallization_method 'From the Melt'
_exptl_crystal_size_max 0.072
_exptl_crystal_size_mid 0.052
_exptl_crystal_size_min 0.024
_refine_diff_density_max 5.165
_refine_diff_density_min -1.871
_refine_diff_density_rms 0.256
_refine_ls_extinction_method none
_refine_ls_goodness_of_fit_ref 1.047
_refine_ls_hydrogen_treatment undef
_refine_ls_matrix_type full
_refine_ls_number_parameters 96
_refine_ls_number_reflns 4277
_refine_ls_number_restraints 0
_refine_ls_restrained_S_all 1.047
_refine_ls_R_factor_all 0.0292
_refine_ls_R_factor_gt 0.0229
_refine_ls_shift/su_max 0.001
_refine_ls_shift/su_mean 0.000
_refine_ls_structure_factor_coef Fsqd
_refine_ls_weighting_details 'w=1/[\s^2^(Fo^2^)+(0.0306P)^2^+25.1787P] where P=(Fo^2^+2Fc^2^)/3'
_refine_ls_weighting_scheme calc
_refine_ls_wR_factor_gt 0.0585
_refine_ls_wR_factor_ref 0.0611
_reflns_Friedel_coverage 0.000
_reflns_number_gt 3606
_reflns_number_total 4277
_reflns_threshold_expression 'I > 2\s(I)'
_cod_data_source_file d5dt01676b2.cif
_cod_data_source_block full5_block_100k
_cod_depositor_comments 'Adding full bibliography for 7719288--7719294.cif.'
_cod_database_code 7719294
_shelx_shelxl_version_number 2018/3
_chemical_oxdiff_formula 'Cs2 Ba Ta S4 Cl'
_shelx_space_group_comment
;
The symmetry employed for this shelxl refinement is uniquely defined
by the following loop, which should always be used as a source of
symmetry information in preference to the above space-group names.
They are only intended as comments.
;
_olex2_refinement_description
;
1. Twinned data refinement
 Scales: 0.8662(19)
 0.1338(19)
2. Shared sites
{Ba1, Cs1}
{Ba2, Cs2}
3. Uiso/Uaniso restraints and constraints
Uanis(Ba1) = Uanis(Cs1)
Uanis(Ba2) = Uanis(Cs2)
4. Others
 Fixed Sof: Ba1(0.166667) Ba2(0.333333) Cs1(0.083333) Cs2(0.166667)
;
_olex2_submission_special_instructions 'No special instructions were received'
_oxdiff_exptl_absorpt_empirical_details
;
Empirical correction (ABSPACK) includes:
- Absorption correction using spherical harmonics
- Frame scaling
;
_oxdiff_exptl_absorpt_empirical_full_max 2.573
_oxdiff_exptl_absorpt_empirical_full_min 0.712

loop_
_space_group_symop_operation_xyz
'x, y, z'
'-x, -y, z'
'-x+1/2, y+1/2, -z'
'x+1/2, -y+1/2, -z'
'x+1/2, y+1/2, z+1/2'
'-x+1/2, -y+1/2, z+1/2'
'-x+1, y+1, -z+1/2'
'x+1, -y+1, -z+1/2'
'-x, -y, -z'
'x, y, -z'
'x-1/2, -y-1/2, z'
'-x-1/2, y-1/2, z'
'-x+1/2, -y+1/2, -z+1/2'
'x+1/2, y+1/2, -z+1/2'
'x, -y, z+1/2'
'-x, y, z+1/2'

loop_
_atom_site_label
_atom_site_type_symbol
_atom_site_fract_x
_atom_site_fract_y
_atom_site_fract_z
_atom_site_U_iso_or_equiv
_atom_site_adp_type
_atom_site_occupancy
_atom_site_site_symmetry_order
_atom_site_calc_flag
_atom_site_refinement_flags_posn
_atom_site_refinement_flags_adp
_atom_site_refinement_flags_occupancy
_atom_site_disorder_assembly
_atom_site_disorder_group
Ta1 Ta 0.23274(2) 0.11820(2) 0.24914(2) 0.01047(5) Uani 1 1 d . . . . .
Ba1 Ba 0.000000 0.000000 0.250000 0.01176(8) Uani 0.6667 4 d S T P . .
Ba2 Ba 0.24530(2) 0.45506(2) 0.000000 0.01232(7) Uani 0.6667 2 d S T P . .
Ba3 Ba 0.08810(2) 0.12559(2) 0.000000 0.00938(6) Uani 1 2 d S T P . .
Cs1 Cs 0.000000 0.000000 0.250000 0.01176(8) Uani 0.3333 4 d S T P . .
Cs2 Cs 0.24530(2) 0.45506(2) 0.000000 0.01232(7) Uani 0.3333 2 d S T P . .
Cs3 Cs 0.41660(2) 0.12724(2) 0.000000 0.01181(7) Uani 1 2 d S T P . .
Cs4 Cs 0.500000 0.000000 0.250000 0.01418(8) Uani 1 4 d S T P . .
Cs5 Cs 0.000000 0.25545(2) 0.250000 0.01463(6) Uani 1 2 d S T P . .
Cs6 Cs 0.24876(2) 0.29400(2) 0.000000 0.01089(6) Uani 1 2 d S T P . .
Cl1 Cl 0.00151(8) 0.24194(5) 0.000000 0.0153(2) Uani 1 2 d S T P . .
Cl2 Cl 0.500000 0.000000 0.000000 0.0424(7) Uani 1 4 d S T P . .
Cl3 Cl 0.000000 0.000000 0.000000 0.0178(3) Uani 1 4 d S T P . .
S1 S 0.09614(7) 0.11200(4) 0.35193(7) 0.01723(17) Uani 1 1 d . . . . .
S2 S 0.11892(7) 0.38377(4) 0.16405(8) 0.0224(2) Uani 1 1 d . . . . .
S3 S 0.22069(7) 0.04939(3) 0.14723(6) 0.01502(16) Uani 1 1 d . . . . .
S4 S 0.22652(7) 0.19115(4) 0.15917(7) 0.01811(17) Uani 1 1 d . . . . .

loop_
_atom_site_aniso_label
_atom_site_aniso_U_11
_atom_site_aniso_U_22
_atom_site_aniso_U_33
_atom_site_aniso_U_23
_atom_site_aniso_U_13
_atom_site_aniso_U_12
Ta1 0.01114(7) 0.01009(8) 0.01020(7) -0.00238(4) 0.00100(5) 0.00005(4)
Ba1 0.01100(17) 0.00803(17) 0.01624(19) 0.000 0.000 0.000
Ba2 0.02052(15) 0.00756(13) 0.00887(14) 0.000 0.000 0.00293(9)
Ba3 0.01045(13) 0.00874(13) 0.00894(13) 0.000 0.000 0.00120(8)
Cs1 0.01100(17) 0.00803(17) 0.01624(19) 0.000 0.000 0.000
Cs2 0.02052(15) 0.00756(13) 0.00887(14) 0.000 0.000 0.00293(9)
Cs3 0.01144(13) 0.01107(14) 0.01292(15) 0.000 0.000 0.00085(9)
Cs4 0.0212(2) 0.00919(18) 0.01216(19) 0.000 0.000 0.000
Cs5 0.01532(14) 0.01547(14) 0.01309(14) 0.000 0.00225(9) 0.000
Cs6 0.01087(13) 0.00898(14) 0.01282(15) 0.000 0.000 -0.00062(8)
Cl1 0.0130(5) 0.0163(5) 0.0167(5) 0.000 0.000 -0.0012(4)
Cl2 0.101(2) 0.0111(9) 0.0154(9) 0.000 0.000 0.0120(11)
Cl3 0.0156(7) 0.0123(7) 0.0256(9) 0.000 0.000 0.0000(6)
S1 0.0114(4) 0.0260(5) 0.0144(4) -0.0060(3) 0.0021(3) -0.0002(3)
S2 0.0117(4) 0.0277(5) 0.0279(5) -0.0147(4) -0.0040(3) 0.0036(3)
S3 0.0230(4) 0.0096(4) 0.0124(4) -0.0020(3) 0.0011(3) 0.0009(3)
S4 0.0209(4) 0.0090(4) 0.0244(5) 0.0002(3) 0.0053(3) 0.0010(3)

loop_
_atom_type_symbol
_atom_type_description
_atom_type_scat_dispersion_real
_atom_type_scat_dispersion_imag
_atom_type_scat_source
Ba Ba -0.3244 2.2819 'International Tables Vol C Tables 4.2.6.8 and 6.1.1.4'
Cl Cl 0.1484 0.1585 'International Tables Vol C Tables 4.2.6.8 and 6.1.1.4'
Cs Cs -0.3680 2.1192 'International Tables Vol C Tables 4.2.6.8 and 6.1.1.4'
S S 0.1246 0.1234 'International Tables Vol C Tables 4.2.6.8 and 6.1.1.4'
Ta Ta -0.7052 6.5227 'International Tables Vol C Tables 4.2.6.8 and 6.1.1.4'

loop_
_exptl_crystal_face_index_h
_exptl_crystal_face_index_k
_exptl_crystal_face_index_l
_exptl_crystal_face_perp_dist
2 -2 -1 0.0363
0 -1 2 0.0205
1 -1 0 0.0361
1 -1 1 0.0257
-2 1 0 0.0085
1 1 -2 0.0357
-2 0 -1 0.0095
2 1 0 0.0194
0 1 0 0.0135
-1 -2 0 0.0028

loop_
_geom_angle_atom_site_label_1
_geom_angle_atom_site_label_2
_geom_angle_atom_site_label_3
_geom_angle
_geom_angle_site_symmetry_1
_geom_angle_site_symmetry_3
_geom_angle_publ_flag
Ba2 Ta1 Cs3 136.304(7) 13 . ?
Ba2 Ta1 Cs4 68.859(4) 13 . ?
Ba2 Ta1 Cs5 113.279(5) 13 . ?
Ba2 Ta1 Cs6 59.590(6) 13 13 ?
Ba3 Ta1 Ba2 146.824(8) . 13 ?
Ba3 Ta1 Cs3 60.887(6) . . ?
Ba3 Ta1 Cs4 112.273(5) . . ?
Ba3 Ta1 Cs5 70.621(4) . . ?
Ba3 Ta1 Cs6 138.616(6) . 13 ?
Cs3 Ta1 Cs4 68.003(4) . . ?
Cs3 Ta1 Cs5 108.495(5) . . ?
Cs4 Ta1 Cs5 171.780(6) . . ?
Cs6 Ta1 Cs3 130.159(7) 13 . ?
Cs6 Ta1 Cs4 107.891(5) 13 . ?
Cs6 Ta1 Cs5 68.245(4) 13 . ?
S1 Ta1 Ba2 56.91(3) . 13 ?
S1 Ta1 Ba3 102.67(2) . . ?
S1 Ta1 Cs3 163.50(2) . . ?
S1 Ta1 Cs4 121.66(3) . . ?
S1 Ta1 Cs5 63.69(3) . . ?
S1 Ta1 Cs6 62.41(2) . 13 ?
S1 Ta1 S3 107.64(3) . . ?
S2 Ta1 Ba2 56.53(3) 13 13 ?
S2 Ta1 Ba3 150.62(3) 13 . ?
S2 Ta1 Cs3 89.73(3) 13 . ?
S2 Ta1 Cs4 49.96(2) 13 . ?
S2 Ta1 Cs5 123.85(2) 13 . ?
S2 Ta1 Cs6 60.18(2) 13 13 ?
S2 Ta1 S1 106.71(4) 13 . ?
S2 Ta1 S3 112.75(3) 13 . ?
S3 Ta1 Ba2 102.17(2) . 13 ?
S3 Ta1 Ba3 56.07(2) . . ?
S3 Ta1 Cs3 63.22(2) . . ?
S3 Ta1 Cs4 62.80(2) . . ?
S3 Ta1 Cs5 122.99(2) . . ?
S3 Ta1 Cs6 161.70(2) . 13 ?
S4 Ta1 Ba2 152.13(3) . 13 ?
S4 Ta1 Ba3 56.15(3) . . ?
S4 Ta1 Cs3 60.19(2) . . ?
S4 Ta1 Cs4 124.97(2) . . ?
S4 Ta1 Cs5 49.53(2) . . ?
S4 Ta1 Cs6 92.55(3) . 13 ?
S4 Ta1 S1 113.18(4) . . ?
S4 Ta1 S2 110.94(4) . 13 ?
S4 Ta1 S3 105.69(4) . . ?
Cl3 Ba1 Cl3 180.0 . 7_445 ?
S1 Ba1 Cl3 64.982(17) 7_445 . ?
S1 Ba1 Cl3 115.018(17) 8_445 7_445 ?
S1 Ba1 Cl3 64.982(17) . 7_445 ?
S1 Ba1 Cl3 115.018(17) . . ?
S1 Ba1 Cl3 64.982(17) 8_445 . ?
S1 Ba1 Cl3 64.982(17) 2 7_445 ?
S1 Ba1 Cl3 115.018(17) 2 . ?
S1 Ba1 Cl3 115.018(17) 7_445 7_445 ?
S1 Ba1 S1 129.96(3) 8_445 7_445 ?
S1 Ba1 S1 67.25(3) 8_445 2 ?
S1 Ba1 S1 129.96(3) 2 . ?
S1 Ba1 S1 138.10(3) 2 7_445 ?
S1 Ba1 S1 138.10(3) 8_445 . ?
S1 Ba1 S1 67.25(3) 7_445 . ?
S3 Ba1 Cl3 115.372(15) 2 7_445 ?
S3 Ba1 Cl3 115.373(15) . 7_445 ?
S3 Ba1 Cl3 64.628(15) 8_445 7_445 ?
S3 Ba1 Cl3 115.372(15) 7_445 . ?
S3 Ba1 Cl3 64.628(15) 7_445 7_445 ?
S3 Ba1 Cl3 64.627(15) . . ?
S3 Ba1 Cl3 115.372(15) 8_445 . ?
S3 Ba1 Cl3 64.628(15) 2 . ?
S3 Ba1 S1 141.57(2) 2 . ?
S3 Ba1 S1 80.28(2) 2 7_445 ?
S3 Ba1 S1 78.84(2) . 7_445 ?
S3 Ba1 S1 78.84(2) 2 8_445 ?
S3 Ba1 S1 80.28(2) 7_445 2 ?
S3 Ba1 S1 141.57(2) 7_445 8_445 ?
S3 Ba1 S1 65.11(2) 7_445 7_445 ?
S3 Ba1 S1 141.57(2) . 2 ?
S3 Ba1 S1 141.57(2) 8_445 7_445 ?
S3 Ba1 S1 65.11(2) 2 2 ?
S3 Ba1 S1 65.11(2) . . ?
S3 Ba1 S1 78.84(2) 8_445 2 ?
S3 Ba1 S1 65.11(2) 8_445 8_445 ?
S3 Ba1 S1 78.84(2) 7_445 . ?
S3 Ba1 S1 80.28(2) 8_445 . ?
S3 Ba1 S1 80.28(2) . 8_445 ?
S3 Ba1 S3 68.87(3) 2 7_445 ?
S3 Ba1 S3 136.69(3) 2 8_445 ?
S3 Ba1 S3 68.87(3) . 8_445 ?
S3 Ba1 S3 129.26(3) 8_445 7_445 ?
S3 Ba1 S3 129.26(3) . 2 ?
S3 Ba1 S3 136.69(3) . 7_445 ?
Ta1 Ba2 Ta1 124.238(9) 6_554 13 ?
Ta1 Ba2 Cs3 81.663(6) 13 11_565 ?
Ta1 Ba2 Cs3 81.663(6) 6_554 11_565 ?
Ta1 Ba2 Cs6 62.407(4) 6_554 . ?
Ta1 Ba2 Cs6 62.407(4) 13 . ?
Cs6 Ba2 Cs3 64.025(6) . 11_565 ?
Cl2 Ba2 Ta1 102.953(6) 3 13 ?
Cl2 Ba2 Ta1 102.953(6) 3 6_554 ?
Cl2 Ba2 Cs3 46.705(6) 3 11_565 ?
Cl2 Ba2 Cs6 110.730(9) 3 . ?
Cl2 Ba2 Cl3 140.456(9) 3 3 ?
Cl2 Ba2 S1 137.297(16) 3 6_554 ?
Cl2 Ba2 S1 137.297(16) 3 13 ?
Cl2 Ba2 S2 74.709(18) 3 . ?
Cl2 Ba2 S2 74.708(18) 3 10 ?
Cl3 Ba2 Ta1 95.074(6) 3 6_554 ?
Cl3 Ba2 Ta1 95.074(6) 3 13 ?
Cl3 Ba2 Cs3 172.838(9) 3 11_565 ?
Cl3 Ba2 Cs6 108.813(8) 3 . ?
S1 Ba2 Ta1 105.977(17) 6_554 13 ?
S1 Ba2 Ta1 105.977(17) 13 6_554 ?
S1 Ba2 Ta1 34.368(15) 6_554 6_554 ?
S1 Ba2 Ta1 34.368(15) 13 13 ?
S1 Ba2 Cs3 107.952(17) 13 11_565 ?
S1 Ba2 Cs3 107.952(17) 6_554 11_565 ?
S1 Ba2 Cs6 59.228(17) 6_554 . ?
S1 Ba2 Cs6 59.228(17) 13 . ?
S1 Ba2 Cl3 66.704(17) 13 3 ?
S1 Ba2 Cl3 66.704(17) 6_554 3 ?
S1 Ba2 S1 77.01(3) 13 6_554 ?
S2 Ba2 Ta1 34.029(17) 10 6_554 ?
S2 Ba2 Ta1 113.337(18) . 6_554 ?
S2 Ba2 Ta1 113.338(18) 10 13 ?
S2 Ba2 Ta1 34.028(17) . 13 ?
S2 Ba2 Cs3 47.987(17) . 11_565 ?
S2 Ba2 Cs3 47.987(17) 10 11_565 ?
S2 Ba2 Cs6 57.705(17) 10 . ?
S2 Ba2 Cs6 57.704(17) . . ?
S2 Ba2 Cl3 129.097(17) . 3 ?
S2 Ba2 Cl3 129.097(17) 10 3 ?
S2 Ba2 S1 65.29(2) . 13 ?
S2 Ba2 S1 116.41(3) . 6_554 ?
S2 Ba2 S1 116.41(3) 10 13 ?
S2 Ba2 S1 65.29(2) 10 6_554 ?
S2 Ba2 S2 87.72(3) 10 . ?
S3 Ba2 Ta1 76.166(16) 12_665 13 ?
S3 Ba2 Ta1 155.711(18) 12_665 6_554 ?
S3 Ba2 Ta1 155.711(18) 3 13 ?
S3 Ba2 Ta1 76.166(16) 3 6_554 ?
S3 Ba2 Cs3 117.061(18) 12_665 11_565 ?
S3 Ba2 Cs3 117.061(18) 3 11_565 ?
S3 Ba2 Cs6 138.216(16) 12_665 . ?
S3 Ba2 Cs6 138.216(16) 3 . ?
S3 Ba2 Cl2 82.507(18) 12_665 3 ?
S3 Ba2 Cl2 82.507(18) 3 3 ?
S3 Ba2 Cl3 67.938(17) 3 3 ?
S3 Ba2 Cl3 67.938(17) 12_665 3 ?
S3 Ba2 S1 134.60(2) 3 13 ?
S3 Ba2 S1 83.79(2) 3 6_554 ?
S3 Ba2 S1 134.60(2) 12_665 6_554 ?
S3 Ba2 S1 83.79(2) 12_665 13 ?
S3 Ba2 S2 90.95(2) 12_665 . ?
S3 Ba2 S2 156.71(3) 3 . ?
S3 Ba2 S2 90.95(2) 3 10 ?
S3 Ba2 S2 156.71(3) 12_665 10 ?
S3 Ba2 S3 81.21(3) 12_665 3 ?
Ta1 Ba3 Ta1 124.774(8) 10 . ?
Ta1 Ba3 Cs3 62.575(4) . . ?
Ta1 Ba3 Cs3 62.574(4) 10 . ?
Ta1 Ba3 Cs6 81.022(5) 10 . ?
Ta1 Ba3 Cs6 81.021(5) . . ?
Cs3 Ba3 Cs6 63.911(6) . . ?
Cl1 Ba3 Ta1 101.832(10) . 10 ?
Cl1 Ba3 Ta1 101.831(10) . . ?
Cl1 Ba3 Cs3 109.84(2) . . ?
Cl1 Ba3 Cs6 45.93(2) . . ?
Cl1 Ba3 Cl3 140.24(2) . . ?
Cl1 Ba3 S1 81.03(2) . 16_554 ?
Cl1 Ba3 S1 81.03(2) . 7_445 ?
Cl1 Ba3 S3 136.559(17) . . ?
Cl1 Ba3 S3 136.558(17) . 10 ?
Cl1 Ba3 S4 73.38(2) . . ?
Cl1 Ba3 S4 73.38(2) . 10 ?
Cl3 Ba3 Ta1 96.213(5) . 10 ?
Cl3 Ba3 Ta1 96.214(5) . . ?
Cl3 Ba3 Cs3 109.915(7) . . ?
Cl3 Ba3 Cs6 173.827(8) . . ?
S1 Ba3 Ta1 157.539(19) 16_554 . ?
S1 Ba3 Ta1 75.408(17) 7_445 . ?
S1 Ba3 Ta1 157.539(19) 7_445 10 ?
S1 Ba3 Ta1 75.409(17) 16_554 10 ?
S1 Ba3 Cs3 137.829(17) 7_445 . ?
S1 Ba3 Cs3 137.829(17) 16_554 . ?
S1 Ba3 Cs6 114.66(2) 7_445 . ?
S1 Ba3 Cs6 114.66(2) 16_554 . ?
S1 Ba3 Cl3 69.636(19) 16_554 . ?
S1 Ba3 Cl3 69.636(19) 7_445 . ?
S1 Ba3 S1 83.15(3) 16_554 7_445 ?
S1 Ba3 S3 137.04(3) 16_554 . ?
S1 Ba3 S3 83.94(2) 16_554 10 ?
S1 Ba3 S3 83.94(2) 7_445 . ?
S1 Ba3 S3 137.05(3) 7_445 10 ?
S1 Ba3 S4 89.75(2) 7_445 . ?
S1 Ba3 S4 154.22(3) 16_554 . ?
S1 Ba3 S4 89.75(2) 16_554 10 ?
S1 Ba3 S4 154.22(3) 7_445 10 ?
S3 Ba3 Ta1 107.260(17) . 10 ?
S3 Ba3 Ta1 107.262(17) 10 . ?
S3 Ba3 Ta1 34.757(15) 10 10 ?
S3 Ba3 Ta1 34.759(15) . . ?
S3 Ba3 Cs3 59.775(17) . . ?
S3 Ba3 Cs3 59.774(17) 10 . ?
S3 Ba3 Cs6 107.983(17) . . ?
S3 Ba3 Cs6 107.982(17) 10 . ?
S3 Ba3 Cl3 67.451(16) 10 . ?
S3 Ba3 Cl3 67.450(16) . . ?
S3 Ba3 S3 78.25(3) 10 . ?
S3 Ba3 S4 66.02(2) . . ?
S3 Ba3 S4 116.99(3) . 10 ?
S3 Ba3 S4 116.99(3) 10 . ?
S3 Ba3 S4 66.02(2) 10 10 ?
S4 Ba3 Ta1 112.504(18) 10 . ?
S4 Ba3 Ta1 34.380(16) 10 10 ?
S4 Ba3 Ta1 112.504(18) . 10 ?
S4 Ba3 Ta1 34.380(16) . . ?
S4 Ba3 Cs3 57.564(17) 10 . ?
S4 Ba3 Cs3 57.565(17) . . ?
S4 Ba3 Cs6 46.936(17) . . ?
S4 Ba3 Cs6 46.937(17) 10 . ?
S4 Ba3 Cl3 130.585(17) 10 . ?
S4 Ba3 Cl3 130.586(17) . . ?
S4 Ba3 S4 85.95(3) 10 . ?
Ta1 Cs3 Ta1 112.782(9) 10 . ?
Ta1 Cs3 Ba2 117.926(5) . 11_665 ?
Ta1 Cs3 Ba2 117.925(5) 10 11_665 ?
Ba3 Cs3 Ta1 56.538(4) . . ?
Ba3 Cs3 Ta1 56.539(4) . 10 ?
Ba3 Cs3 Ba2 152.831(9) . 11_665 ?
Cl1 Cs3 Ta1 102.809(10) 11_665 10 ?
Cl1 Cs3 Ta1 102.808(10) 11_665 . ?
Cl1 Cs3 Ba2 98.601(19) 11_665 11_665 ?
Cl1 Cs3 Ba3 108.567(19) 11_665 . ?
Cl1 Cs3 S3 134.164(18) 11_665 . ?
Cl1 Cs3 S3 134.163(18) 11_665 10 ?
Cl1 Cs3 S4 77.49(2) 11_665 . ?
Cl1 Cs3 S4 77.49(2) 11_665 10 ?
Cl2 Cs3 Ta1 96.898(5) . 10 ?
Cl2 Cs3 Ta1 96.899(5) . . ?
Cl2 Cs3 Ba2 45.256(5) . 11_665 ?
Cl2 Cs3 Ba3 107.576(8) . . ?
Cl2 Cs3 Cl1 143.86(2) . 11_665 ?
Cl2 Cs3 S2 72.134(19) . 4 ?
Cl2 Cs3 S2 72.134(19) . 11_665 ?
Cl2 Cs3 S3 73.132(14) . 10 ?
Cl2 Cs3 S3 73.131(14) . . ?
Cl2 Cs3 S4 128.549(16) . 10 ?
Cl2 Cs3 S4 128.550(16) . . ?
S2 Cs3 Ta1 81.137(18) 4 10 ?
S2 Cs3 Ta1 163.68(2) 11_665 10 ?
S2 Cs3 Ta1 81.137(18) 11_665 . ?
S2 Cs3 Ta1 163.68(2) 4 . ?
S2 Cs3 Ba2 45.81(2) 4 11_665 ?
S2 Cs3 Ba2 45.81(2) 11_665 11_665 ?
S2 Cs3 Ba3 137.590(18) 11_665 . ?
S2 Cs3 Ba3 137.590(18) 4 . ?
S2 Cs3 Cl1 81.27(2) 11_665 11_665 ?
S2 Cs3 Cl1 81.27(2) 4 11_665 ?
S2 Cs3 S2 83.93(4) 11_665 4 ?
S2 Cs3 S3 143.99(2) 11_665 10 ?
S2 Cs3 S3 143.99(2) 4 . ?
S2 Cs3 S3 94.30(2) 4 10 ?
S2 Cs3 S3 94.30(2) 11_665 . ?
S2 Cs3 S4 96.35(2) 4 10 ?
S2 Cs3 S4 158.45(2) 4 . ?
S2 Cs3 S4 158.45(2) 11_665 10 ?
S2 Cs3 S4 96.35(2) 11_665 . ?
S3 Cs3 Ta1 32.241(13) . . ?
S3 Cs3 Ta1 32.239(13) 10 10 ?
S3 Cs3 Ta1 93.919(16) 10 . ?
S3 Cs3 Ta1 93.918(16) . 10 ?
S3 Cs3 Ba2 110.643(15) 10 11_665 ?
S3 Cs3 Ba2 110.643(15) . 11_665 ?
S3 Cs3 Ba3 48.720(14) 10 . ?
S3 Cs3 Ba3 48.720(14) . . ?
S3 Cs3 S3 66.57(3) 10 . ?
S4 Cs3 Ta1 99.959(17) 10 . ?
S4 Cs3 Ta1 32.030(15) 10 10 ?
S4 Cs3 Ta1 99.960(17) . 10 ?
S4 Cs3 Ta1 32.030(15) . . ?
S4 Cs3 Ba2 141.611(16) . 11_665 ?
S4 Cs3 Ba2 141.611(16) 10 11_665 ?
S4 Cs3 Ba3 49.352(16) 10 . ?
S4 Cs3 Ba3 49.352(16) . . ?
S4 Cs3 S3 57.56(2) 10 10 ?
S4 Cs3 S3 57.56(2) . . ?
S4 Cs3 S3 97.83(2) . 10 ?
S4 Cs3 S3 97.83(2) 10 . ?
S4 Cs3 S4 75.58(3) 10 . ?
Ta1 Cs4 Ta1 179.691(4) 7_545 8_445 ?
Cl2 Cs4 Ta1 89.846(2) 7_545 8_445 ?
Cl2 Cs4 Ta1 90.154(2) . 8_445 ?
Cl2 Cs4 Ta1 90.154(2) . 7_545 ?
Cl2 Cs4 Ta1 89.846(2) 7_545 7_545 ?
Cl2 Cs4 Cl2 180.0 . 7_545 ?
Cl2 Cs4 S3 111.158(13) . 8_445 ?
Cl2 Cs4 S3 68.842(12) . 2_655 ?
Cl2 Cs4 S3 111.158(13) 7_545 2_655 ?
Cl2 Cs4 S3 68.842(12) . . ?
Cl2 Cs4 S3 111.158(13) . 7_545 ?
Cl2 Cs4 S3 111.158(12) 7_545 . ?
Cl2 Cs4 S3 68.842(12) 7_545 7_545 ?
Cl2 Cs4 S3 68.842(12) 7_545 8_445 ?
S2 Cs4 Ta1 151.017(16) 12_655 7_545 ?
S2 Cs4 Ta1 151.017(16) 11_665 8_445 ?
S2 Cs4 Ta1 76.471(17) 14_545 8_445 ?
S2 Cs4 Ta1 29.202(16) 11_665 7_545 ?
S2 Cs4 Ta1 103.420(17) 13 8_445 ?
S2 Cs4 Ta1 76.471(17) 13 7_545 ?
S2 Cs4 Ta1 29.202(16) 12_655 8_445 ?
S2 Cs4 Ta1 103.420(17) 14_545 7_545 ?
S2 Cs4 Cl2 69.825(18) 11_665 . ?
S2 Cs4 Cl2 69.825(18) 13 7_545 ?
S2 Cs4 Cl2 110.175(18) 14_545 . ?
S2 Cs4 Cl2 69.825(18) 12_655 . ?
S2 Cs4 Cl2 69.825(18) 14_545 7_545 ?
S2 Cs4 Cl2 110.175(18) 13 . ?
S2 Cs4 Cl2 110.175(18) 12_655 7_545 ?
S2 Cs4 Cl2 110.175(18) 11_665 7_545 ?
S2 Cs4 S2 139.65(4) 12_655 11_665 ?
S2 Cs4 S2 139.65(4) 13 14_545 ?
S2 Cs4 S2 129.36(3) 11_665 14_545 ?
S2 Cs4 S2 66.65(4) 11_665 13 ?
S2 Cs4 S2 66.65(4) 12_655 14_545 ?
S2 Cs4 S2 129.36(3) 12_655 13 ?
S2 Cs4 S3 89.53(2) 12_655 2_655 ?
S2 Cs4 S3 76.07(2) 14_545 7_545 ?
S2 Cs4 S3 76.07(2) 13 8_445 ?
S2 Cs4 S3 76.07(2) 11_665 2_655 ?
S2 Cs4 S3 59.25(2) 12_655 8_445 ?
S2 Cs4 S3 139.48(2) 13 2_655 ?
S2 Cs4 S3 139.48(2) 14_545 . ?
S2 Cs4 S3 59.25(2) 14_545 2_655 ?
S2 Cs4 S3 89.53(2) 11_665 . ?
S2 Cs4 S3 76.06(2) 12_655 . ?
S2 Cs4 S3 139.48(2) 11_665 8_445 ?
S2 Cs4 S3 139.48(2) 12_655 7_545 ?
S2 Cs4 S3 89.53(2) 14_545 8_445 ?
S2 Cs4 S3 59.25(2) 11_665 7_545 ?
S2 Cs4 S3 89.53(2) 13 7_545 ?
S2 Cs4 S3 59.25(2) 13 . ?
S3 Cs4 Ta1 30.050(12) 7_545 7_545 ?
S3 Cs4 Ta1 149.728(12) 7_545 8_445 ?
S3 Cs4 Ta1 63.133(13) . 8_445 ?
S3 Cs4 Ta1 63.134(13) 2_655 7_545 ?
S3 Cs4 Ta1 116.991(13) 2_655 8_445 ?
S3 Cs4 Ta1 30.050(12) 8_445 8_445 ?
S3 Cs4 Ta1 116.992(13) . 7_545 ?
S3 Cs4 Ta1 149.728(12) 8_445 7_545 ?
S3 Cs4 S3 143.78(2) . 7_545 ?
S3 Cs4 S3 56.89(3) 7_545 2_655 ?
S3 Cs4 S3 56.89(3) . 8_445 ?
S3 Cs4 S3 143.78(2) 8_445 2_655 ?
S3 Cs4 S3 137.68(2) . 2_655 ?
S3 Cs4 S3 137.68(2) 7_545 8_445 ?
Ta1 Cs5 Ta1 80.612(8) . 7_445 ?
Cl1 Cs5 Ta1 86.14(2) 7_445 . ?
Cl1 Cs5 Ta1 86.14(2) . 7_445 ?
Cl1 Cs5 Ta1 85.43(2) . . ?
Cl1 Cs5 Ta1 85.43(2) 7_445 7_445 ?
Cl1 Cs5 Cl1 168.94(4) 7_445 . ?
Cl1 Cs5 S1 105.26(3) 7_445 7_445 ?
Cl1 Cs5 S1 64.26(2) 7_445 . ?
Cl1 Cs5 S1 64.26(2) . 7_445 ?
Cl1 Cs5 S1 105.26(3) . . ?
Cl1 Cs5 S2 113.87(3) 7_445 . ?
Cl1 Cs5 S2 113.87(3) . 7_445 ?
Cl1 Cs5 S2 76.17(3) 7_445 7_445 ?
Cl1 Cs5 S2 76.17(3) . . ?
Cl1 Cs5 S4 110.68(2) . 13 ?
Cl1 Cs5 S4 73.33(2) 7_445 13 ?
Cl1 Cs5 S4 73.33(2) . 11_565 ?
Cl1 Cs5 S4 110.68(2) 7_445 11_565 ?
S1 Cs5 Ta1 29.737(13) 7_445 7_445 ?
S1 Cs5 Ta1 60.971(14) 7_445 . ?
S1 Cs5 Ta1 60.971(14) . 7_445 ?
S1 Cs5 Ta1 29.737(13) . . ?
S1 Cs5 S1 54.89(3) 7_445 . ?
S2 Cs5 Ta1 156.023(16) 7_445 . ?
S2 Cs5 Ta1 156.024(16) . 7_445 ?
S2 Cs5 Ta1 113.372(14) . . ?
S2 Cs5 Ta1 113.373(14) 7_445 7_445 ?
S2 Cs5 S1 139.204(19) 7_445 7_445 ?
S2 Cs5 S1 139.203(19) . . ?
S2 Cs5 S1 140.17(2) . 7_445 ?
S2 Cs5 S1 140.17(2) 7_445 . ?
S2 Cs5 S2 61.55(3) . 7_445 ?
S2 Cs5 S4 87.17(2) . 11_565 ?
S2 Cs5 S4 57.23(2) 7_445 11_565 ?
S2 Cs5 S4 87.17(2) 7_445 13 ?
S2 Cs5 S4 57.23(2) . 13 ?
S4 Cs5 Ta1 28.831(15) . . ?
S4 Cs5 Ta1 28.830(15) 7_445 7_445 ?
S4 Cs5 Ta1 72.146(13) 11_565 7_445 ?
S4 Cs5 Ta1 100.048(17) 7_445 . ?
S4 Cs5 Ta1 146.189(15) 13 7_445 ?
S4 Cs5 Ta1 72.146(13) 13 . ?
S4 Cs5 Ta1 100.049(17) . 7_445 ?
S4 Cs5 Ta1 146.189(15) 11_565 . ?
S4 Cs5 Cl1 65.82(2) 7_445 7_445 ?
S4 Cs5 Cl1 108.72(2) 7_445 . ?
S4 Cs5 Cl1 65.82(2) . . ?
S4 Cs5 Cl1 108.72(2) . 7_445 ?
S4 Cs5 S1 132.992(19) 11_565 . ?
S4 Cs5 S1 58.55(2) . . ?
S4 Cs5 S1 85.885(19) 13 . ?
S4 Cs5 S1 58.55(2) 7_445 7_445 ?
S4 Cs5 S1 72.86(2) . 7_445 ?
S4 Cs5 S1 85.885(19) 11_565 7_445 ?
S4 Cs5 S1 72.86(2) 7_445 . ?
S4 Cs5 S1 132.992(19) 13 7_445 ?
S4 Cs5 S2 87.47(2) 7_445 7_445 ?
S4 Cs5 S2 87.47(2) . . ?
S4 Cs5 S2 146.56(2) . 7_445 ?
S4 Cs5 S2 146.56(2) 7_445 . ?
S4 Cs5 S4 64.07(2) 7_445 11_565 ?
S4 Cs5 S4 138.90(3) 7_445 13 ?
S4 Cs5 S4 125.23(3) . 7_445 ?
S4 Cs5 S4 64.07(2) . 13 ?
S4 Cs5 S4 139.79(3) 13 11_565 ?
S4 Cs5 S4 138.90(3) . 11_565 ?
Ta1 Cs6 Ta1 115.525(8) 13 6_554 ?
Ba2 Cs6 Ta1 58.004(4) . 6_554 ?
Ba2 Cs6 Ta1 58.004(4) . 13 ?
Cl1 Cs6 Ta1 104.912(12) . 6_554 ?
Cl1 Cs6 Ta1 95.236(13) 11_665 13 ?
Cl1 Cs6 Ta1 104.912(12) . 13 ?
Cl1 Cs6 Ta1 95.236(13) 11_665 6_554 ?
Cl1 Cs6 Ba2 106.48(2) 11_665 . ?
Cl1 Cs6 Ba2 112.21(2) . . ?
Cl1 Cs6 Cl1 141.305(10) 11_665 . ?
Cl1 Cs6 S1 70.59(2) 11_665 13 ?
Cl1 Cs6 S1 137.160(19) . 6_554 ?
Cl1 Cs6 S1 70.59(2) 11_665 6_554 ?
Cl1 Cs6 S1 137.160(19) . 13 ?
Cl1 Cs6 S2 127.26(2) 11_665 10 ?
Cl1 Cs6 S2 79.97(2) . . ?
Cl1 Cs6 S2 79.97(2) . 10 ?
Cl1 Cs6 S2 127.26(2) 11_665 . ?
Cl1 Cs6 S4 82.66(2) 11_665 . ?
Cl1 Cs6 S4 82.66(2) 11_665 10 ?
Cl1 Cs6 S4 68.42(2) . . ?
Cl1 Cs6 S4 68.42(2) . 10 ?
S1 Cs6 Ta1 96.120(17) 13 6_554 ?
S1 Cs6 Ta1 32.567(14) 6_554 6_554 ?
S1 Cs6 Ta1 96.120(17) 6_554 13 ?
S1 Cs6 Ta1 32.567(14) 13 13 ?
S1 Cs6 Ba2 50.756(16) 13 . ?
S1 Cs6 Ba2 50.756(16) 6_554 . ?
S1 Cs6 S1 68.28(3) 13 6_554 ?
S2 Cs6 Ta1 32.344(15) . 13 ?
S2 Cs6 Ta1 32.345(15) 10 6_554 ?
S2 Cs6 Ta1 103.46(2) . 6_554 ?
S2 Cs6 Ta1 103.46(2) 10 13 ?
S2 Cs6 Ba2 50.995(19) . . ?
S2 Cs6 Ba2 50.993(19) 10 . ?
S2 Cs6 S1 58.80(2) . 13 ?
S2 Cs6 S1 101.35(3) 10 13 ?
S2 Cs6 S1 101.35(3) . 6_554 ?
S2 Cs6 S1 58.80(2) 10 6_554 ?
S2 Cs6 S2 79.13(4) . 10 ?
S4 Cs6 Ta1 81.584(16) . 13 ?
S4 Cs6 Ta1 162.890(17) 10 13 ?
S4 Cs6 Ta1 162.891(17) . 6_554 ?
S4 Cs6 Ta1 81.585(16) 10 6_554 ?
S4 Cs6 Ba2 138.881(16) . . ?
S4 Cs6 Ba2 138.882(16) 10 . ?
S4 Cs6 S1 99.14(2) . 13 ?
S4 Cs6 S1 152.88(2) . 6_554 ?
S4 Cs6 S1 152.88(2) 10 13 ?
S4 Cs6 S1 99.14(2) 10 6_554 ?
S4 Cs6 S2 148.12(2) 10 . ?
S4 Cs6 S2 148.13(2) . 10 ?
S4 Cs6 S2 91.11(2) 10 10 ?
S4 Cs6 S2 91.10(2) . . ?
S4 Cs6 S4 81.31(3) . 10 ?
Ba3 Cl1 Cs3 177.57(4) . 11_565 ?
Ba3 Cl1 Cs5 95.29(2) . 10 ?
Ba3 Cl1 Cs5 95.29(2) . . ?
Ba3 Cl1 Cs6 92.41(3) . . ?
Ba3 Cl1 Cs6 94.56(3) . 11_565 ?
Cs3 Cl1 Cs5 84.64(2) 11_565 . ?
Cs3 Cl1 Cs5 84.64(2) 11_565 10 ?
Cs5 Cl1 Cs5 168.92(4) 10 . ?
Cs6 Cl1 Cs3 87.88(3) 11_565 11_565 ?
Cs6 Cl1 Cs3 85.16(3) . 11_565 ?
Cs6 Cl1 Cs5 91.213(17) 11_565 10 ?
Cs6 Cl1 Cs5 88.141(18) . . ?
Cs6 Cl1 Cs5 88.141(18) . 10 ?
Cs6 Cl1 Cs5 91.213(17) 11_565 . ?
Cs6 Cl1 Cs6 173.04(4) 11_565 . ?
Ba2 Cl2 Ba2 180.0 11_665 3_545 ?
Ba2 Cl2 Cs3 91.960(8) 11_665 9_655 ?
Ba2 Cl2 Cs3 88.040(8) 3_545 9_655 ?
Ba2 Cl2 Cs3 91.960(8) 3_545 . ?
Ba2 Cl2 Cs3 88.040(8) 11_665 . ?
Ba2 Cl2 Cs4 90.0 11_665 9_655 ?
Ba2 Cl2 Cs4 90.0 3_545 . ?
Ba2 Cl2 Cs4 90.0 3_545 9_655 ?
Ba2 Cl2 Cs4 90.0 11_665 . ?
Cs3 Cl2 Cs3 180.0 . 9_655 ?
Cs3 Cl2 Cs4 90.0 9_655 . ?
Cs3 Cl2 Cs4 90.0 . 9_655 ?
Cs3 Cl2 Cs4 90.0 . . ?
Cs3 Cl2 Cs4 90.0 9_655 9_655 ?
Cs4 Cl2 Cs4 180.0 9_655 . ?
Ba1 Cl3 Ba1 180.0 . 9 ?
Ba2 Cl3 Ba1 90.0 11_565 . ?
Ba2 Cl3 Ba1 90.0 3_545 . ?
Ba2 Cl3 Ba1 90.0 11_565 9 ?
Ba2 Cl3 Ba1 90.0 3_545 9 ?
Ba2 Cl3 Ba2 180.000(10) 11_565 3_545 ?
Ba3 Cl3 Ba1 90.0 9 9 ?
Ba3 Cl3 Ba1 90.0 9 . ?
Ba3 Cl3 Ba1 90.0 . . ?
Ba3 Cl3 Ba1 90.0 . 9 ?
Ba3 Cl3 Ba2 89.910(7) . 11_565 ?
Ba3 Cl3 Ba2 90.091(7) 9 11_565 ?
Ba3 Cl3 Ba2 90.090(7) . 3_545 ?
Ba3 Cl3 Ba2 89.909(7) 9 3_545 ?
Ba3 Cl3 Ba3 180.0 9 . ?
Ta1 S1 Ba1 93.41(3) . . ?
Ta1 S1 Ba2 88.73(3) . 13 ?
Ta1 S1 Ba3 169.60(4) . 7_445 ?
Ta1 S1 Cs5 86.57(3) . . ?
Ta1 S1 Cs6 85.02(3) . 13 ?
Ba1 S1 Cs5 118.93(3) . . ?
Ba1 S1 Cs6 163.18(3) . 13 ?
Ba2 S1 Ba1 93.22(3) 13 . ?
Ba2 S1 Cs5 147.71(3) 13 . ?
Ba2 S1 Cs6 70.018(18) 13 13 ?
Ba3 S1 Ba1 96.13(2) 7_445 . ?
Ba3 S1 Ba2 94.83(3) 7_445 13 ?
Ba3 S1 Cs5 85.21(2) 7_445 . ?
Ba3 S1 Cs6 87.01(2) 7_445 13 ?
Cs6 S1 Cs5 77.747(19) 13 . ?
Ta1 S2 Ba2 89.44(3) 13 . ?
Ta1 S2 Cs3 169.26(4) 13 11_565 ?
Ta1 S2 Cs4 100.84(3) 13 13 ?
Ta1 S2 Cs5 97.98(4) 13 . ?
Ta1 S2 Cs6 87.48(3) 13 . ?
Ba2 S2 Cs3 86.20(3) . 11_565 ?
Ba2 S2 Cs4 89.59(3) . 13 ?
Ba2 S2 Cs5 151.24(3) . . ?
Ba2 S2 Cs6 71.30(2) . . ?
Cs3 S2 Cs4 88.95(2) 11_565 13 ?
Cs3 S2 Cs5 81.44(2) 11_565 . ?
Cs3 S2 Cs6 81.83(2) 11_565 . ?
Cs4 S2 Cs5 115.90(3) 13 . ?
Cs4 S2 Cs6 159.19(4) 13 . ?
Cs6 S2 Cs5 81.25(2) . . ?
Ta1 S3 Ba1 93.84(3) . . ?
Ta1 S3 Ba2 168.30(4) . 3_545 ?
Ta1 S3 Ba3 89.17(3) . . ?
Ta1 S3 Cs3 84.54(3) . . ?
Ta1 S3 Cs4 87.15(3) . . ?
Ba1 S3 Cs3 165.21(3) . . ?
Ba1 S3 Cs4 117.12(2) . . ?
Ba2 S3 Ba1 96.57(2) 3_545 . ?
Ba2 S3 Ba3 95.46(2) 3_545 . ?
Ba2 S3 Cs3 86.74(2) 3_545 . ?
Ba2 S3 Cs4 83.35(2) 3_545 . ?
Ba3 S3 Ba1 93.80(2) . . ?
Ba3 S3 Cs3 71.506(18) . . ?
Ba3 S3 Cs4 149.03(3) . . ?
Cs3 S3 Cs4 77.538(17) . . ?
Ta1 S4 Ba3 89.47(3) . . ?
Ta1 S4 Cs3 87.78(3) . . ?
Ta1 S4 Cs5 93.85(3) . 13 ?
Ta1 S4 Cs5 101.64(3) . . ?
Ta1 S4 Cs6 170.83(4) . . ?
Ba3 S4 Cs3 73.08(2) . . ?
Ba3 S4 Cs5 92.75(2) . . ?
Ba3 S4 Cs5 149.67(3) . 13 ?
Ba3 S4 Cs6 88.78(2) . . ?
Cs3 S4 Cs5 76.933(18) . 13 ?
Cs5 S4 Cs3 163.05(3) . . ?
Cs5 S4 Cs5 115.93(2) . 13 ?
Cs6 S4 Cs3 83.09(2) . . ?
Cs6 S4 Cs5 83.19(2) . 13 ?
Cs6 S4 Cs5 87.44(2) . . ?

loop_
_geom_bond_atom_site_label_1
_geom_bond_atom_site_label_2
_geom_bond_distance
_geom_bond_site_symmetry_2
_geom_bond_publ_flag
Ta1 Ba2 4.0282(2) 13 ?
Ta1 Ba3 3.9907(2) . ?
Ta1 Cs3 4.2459(3) . ?
Ta1 Cs4 4.53816(16) . ?
Ta1 Cs5 4.5772(3) . ?
Ta1 Cs6 4.2094(2) 13 ?
Ta1 S1 2.2744(9) . ?
Ta1 S2 2.2543(10) 13 ?
Ta1 S3 2.2754(9) . ?
Ta1 S4 2.2536(9) . ?
Ba1 Cl3 3.54835(8) 7_445 ?
Ba1 Cl3 3.54835(8) . ?
Ba1 S1 3.4208(9) . ?
Ba1 S1 3.4208(9) 8_445 ?
Ba1 S1 3.4208(9) 2 ?
Ba1 S1 3.4208(9) 7_445 ?
Ba1 S3 3.4040(9) 8_445 ?
Ba1 S3 3.4040(9) . ?
Ba1 S3 3.4040(9) 7_445 ?
Ba1 S3 3.4040(9) 2 ?
Ba2 Cs3 4.6763(4) 11_565 ?
Ba2 Cs6 4.0962(4) . ?
Ba2 Cl2 3.3233(3) 3 ?
Ba2 Cl3 3.4359(3) 3 ?
Ba2 S1 3.3756(10) 13 ?
Ba2 S1 3.3756(10) 6_554 ?
Ba2 S2 3.3604(12) 10 ?
Ba2 S2 3.3605(12) . ?
Ba2 S3 3.2108(9) 3 ?
Ba2 S3 3.2108(9) 12_665 ?
Ba3 Cs3 4.1792(5) . ?
Ba3 Cs6 4.7455(4) . ?
Ba3 Cl1 3.1573(13) . ?
Ba3 Cl3 3.3848(3) . ?
Ba3 S1 3.1670(9) 7_445 ?
Ba3 S1 3.1670(9) 16_554 ?
Ba3 S3 3.3116(9) 10 ?
Ba3 S3 3.3117(9) . ?
Ba3 S4 3.3142(10) 10 ?
Ba3 S4 3.3143(10) . ?
Cs3 Cl1 3.4978(13) 11_665 ?
Cs3 Cl2 3.4055(3) . ?
Cs3 S2 3.4821(10) 11_665 ?
Cs3 S2 3.4821(10) 4 ?
Cs3 S3 3.8077(9) . ?
Cs3 S3 3.8077(9) 10 ?
Cs3 S4 3.6867(9) 10 ?
Cs3 S4 3.6867(9) . ?
Cs4 Cl2 3.54835(8) 7_545 ?
Cs4 Cl2 3.54835(8) . ?
Cs4 S2 3.5374(9) 14_545 ?
Cs4 S2 3.5374(9) 13 ?
Cs4 S2 3.5374(9) 12_655 ?
Cs4 S2 3.5374(9) 11_665 ?
Cs4 S3 4.0412(9) 7_545 ?
Cs4 S3 4.0412(9) 2_655 ?
Cs4 S3 4.0412(9) 8_445 ?
Cs4 S3 4.0412(9) . ?
Cs5 Cl1 3.56500(15) 7_445 ?
Cs5 Cl1 3.56501(15) . ?
Cs5 S1 4.1106(11) . ?
Cs5 S1 4.1106(11) 7_445 ?
Cs5 S2 3.7982(12) . ?
Cs5 S2 3.7983(12) 7_445 ?
Cs5 S4 3.5554(9) 7_445 ?
Cs5 S4 3.5553(9) . ?
Cs5 S4 3.9511(10) 13 ?
Cs5 S4 3.9511(10) 11_565 ?
Cs6 Cl1 3.4127(11) . ?
Cs6 Cl1 3.3428(11) 11_665 ?
Cs6 S1 3.7450(10) 6_554 ?
Cs6 S1 3.7450(10) 13 ?
Cs6 S2 3.6555(10) 10 ?
Cs6 S2 3.6554(10) . ?
Cs6 S4 3.4678(10) . ?
Cs6 S4 3.4679(10) 10 ?

loop_
_twin_individual_id
_twin_individual_mass_fraction_refined
1 0.8662(19)
2 0.1338(19)

loop_
_exptl_oxdiff_crystal_face_indexfrac_h
_exptl_oxdiff_crystal_face_indexfrac_k
_exptl_oxdiff_crystal_face_indexfrac_l
_exptl_oxdiff_crystal_face_x
_exptl_oxdiff_crystal_face_y
_exptl_oxdiff_crystal_face_z
2.0007 -1.9945 -0.9953 -0.1158 -0.0654 -0.0178
-0.0029 -0.9985 1.9989 0.0080 0.0103 0.1028
0.9994 -0.9970 0.0021 -0.0503 -0.0337 0.0148
0.9976 -0.9965 1.0017 -0.0349 -0.0356 0.0623
-1.9981 0.9945 -0.0044 0.0779 0.0816 -0.0218
1.0016 1.0009 -1.9967 -0.0356 -0.0582 -0.0959
-1.9955 -0.0055 -1.0040 0.0399 0.0977 -0.0614
1.9966 1.0044 0.0046 -0.0325 -0.1100 0.0060
-0.0008 0.9995 0.0001 0.0227 -0.0142 -0.0079
-0.9972 -2.0014 -0.0025 -0.0177 0.0763 0.0088
